data_4106901
loop_
_publ_author_name
'Po-Heng Lin'
'Nathan C. Smythe'
'Serge I. Gorelsky'
'Steven Maguire'
'Neil J. Henson'
'Ilia Korobkov'
'Brian L. Scott'
'John C. Gordon'
'R. Tom Baker'
'Muralee Murugesu'

_publ_section_title
;
 Importance of Out-of-State Spin-Orbit Coupling for Slow Magnetic
 Relaxation in Mononuclear FeII Complexes
;
_journal_name_full 'Journal of the American Chemical Society'
_journal_page_first 15806
_journal_page_last 15809
_journal_paper_doi 10.1021/ja203845x
_journal_volume 133
_journal_year 2011
_chemical_formula_sum 'C30 H69 Fe N2 P Si4'
_chemical_formula_weight 657.05
_chemical_name_systematic
; 
 ? 
;
_space_group_IT_number 14
_symmetry_cell_setting monoclinic
_symmetry_space_group_name_Hall '-P 2yn'
_symmetry_space_group_name_H-M 'P 1 21/n 1'
_atom_sites_solution_hydrogens geom
_atom_sites_solution_primary direct
_atom_sites_solution_secondary difmap
_audit_creation_method SHELXL-97
_cell_angle_alpha 90.00
_cell_angle_beta 90.3290(10)
_cell_angle_gamma 90.00
_cell_formula_units_Z 4
_cell_length_a 12.0279(9)
_cell_length_b 15.7960(12)
_cell_length_c 20.3153(16)
_cell_measurement_temperature 120(1)
_cell_volume 3859.7(5)
_computing_cell_refinement 'SAINT+, v. 7.66a (Bruker AXS, 2009)'
_computing_data_collection 'APEX II, v. 7.0 (Bruker AXS, 2009)'
_computing_data_reduction 'SAINT+, v. 7.66a (Bruker AXS, 2009)'
_computing_molecular_graphics 'SHELXTL, v. 6.14, (Bruker AXS, 2000)'
_computing_publication_material 'SHELXTL, v. 6.14, (Bruker AXS, 2000)'
_computing_structure_refinement 'SHELXL-97 (Sheldrick, 1997)'
_computing_structure_solution 'SHELXS-97 (Sheldrick, 1990)'
_diffrn_ambient_temperature 120(1)
_diffrn_measured_fraction_theta_full 0.997
_diffrn_measured_fraction_theta_max 0.938
_diffrn_measurement_device_type 'Bruker D8 with APEXII CCD'
_diffrn_measurement_method '\w scans'
_diffrn_radiation_monochromator graphite
_diffrn_radiation_source 'fine-focus sealed tube'
_diffrn_radiation_type MoK\a
_diffrn_radiation_wavelength 0.71073
_diffrn_reflns_av_R_equivalents 0.0687
_diffrn_reflns_av_sigmaI/netI 0.0588
_diffrn_reflns_limit_h_max 15
_diffrn_reflns_limit_h_min -15
_diffrn_reflns_limit_k_max 20
_diffrn_reflns_limit_k_min -20
_diffrn_reflns_limit_l_max 26
_diffrn_reflns_limit_l_min -25
_diffrn_reflns_number 43164
_diffrn_reflns_theta_full 25.50
_diffrn_reflns_theta_max 28.36
_diffrn_reflns_theta_min 1.97
_diffrn_standards_decay_% 0
_diffrn_standards_interval_count 0
_diffrn_standards_interval_time 0
_diffrn_standards_number 0
_exptl_absorpt_coefficient_mu 0.577
_exptl_absorpt_correction_T_max 0.9236
_exptl_absorpt_correction_T_min 0.8459
_exptl_absorpt_correction_type multi-scan
_exptl_absorpt_process_details 'SADABS v. 1 (Sheldrick, 2008)'
_exptl_crystal_colour colorless
_exptl_crystal_density_diffrn 1.131
_exptl_crystal_description block
_exptl_crystal_F_000 1440
_exptl_crystal_size_max 0.30
_exptl_crystal_size_mid 0.20
_exptl_crystal_size_min 0.14
_refine_diff_density_max 0.405
_refine_diff_density_min -0.309
_refine_diff_density_rms 0.070
_refine_ls_extinction_method none
_refine_ls_goodness_of_fit_ref 1.124
_refine_ls_hydrogen_treatment constr
_refine_ls_matrix_type full
_refine_ls_number_parameters 355
_refine_ls_number_reflns 9060
_refine_ls_number_restraints 0
_refine_ls_restrained_S_all 1.124
_refine_ls_R_factor_all 0.0606
_refine_ls_R_factor_gt 0.0388
_refine_ls_shift/su_max 0.001
_refine_ls_shift/su_mean 0.000
_refine_ls_structure_factor_coef Fsqd
_refine_ls_weighting_details 'calc w=1/[\s^2^(Fo^2^)+(0.0364P)^2^+0.0000P] where P=(Fo^2^+2Fc^2^)/3'
_refine_ls_weighting_scheme calc
_refine_ls_wR_factor_gt 0.0880
_refine_ls_wR_factor_ref 0.0960
_reflns_number_gt 6733
_reflns_number_total 9060
_reflns_threshold_expression >2sigma(I)
_cod_data_source_file ja203845x_si_004.cif
_cod_data_source_block apx1282
_cod_original_sg_symbol_H-M 'P 21/n'
_cod_database_code 4106901

loop_
_symmetry_equiv_pos_as_xyz
'x, y, z'
'-x+1/2, y+1/2, -z+1/2'
'-x, -y, -z'
'x-1/2, -y-1/2, z-1/2'

loop_
_atom_site_label
_atom_site_type_symbol
_atom_site_fract_x
_atom_site_fract_y
_atom_site_fract_z
_atom_site_U_iso_or_equiv
_atom_site_adp_type
_atom_site_occupancy
_atom_site_symmetry_multiplicity
_atom_site_calc_flag
_atom_site_refinement_flags
Fe1 Fe -0.02887(2) 0.843631(17) 0.241520(13) 0.01333(8) Uani 1 1 d .
P1 P 0.15722(4) 0.78627(3) 0.20724(2) 0.01380(11) Uani 1 1 d .
Si1 Si -0.04227(5) 0.97666(3) 0.35051(3) 0.01654(13) Uani 1 1 d .
Si2 Si -0.06411(5) 0.79796(4) 0.39736(3) 0.01704(13) Uani 1 1 d .
Si3 Si -0.26192(5) 0.80227(4) 0.19819(3) 0.01841(13) Uani 1 1 d .
Si4 Si -0.14398(5) 0.91761(4) 0.10562(3) 0.01842(13) Uani 1 1 d .
N1 N -0.04253(13) 0.86956(10) 0.33495(8) 0.0150(4) Uani 1 1 d .
N2 N -0.14223(13) 0.85127(10) 0.17275(8) 0.0152(4) Uani 1 1 d .
C1 C -0.15993(18) 1.01180(14) 0.40392(10) 0.0250(5) Uani 1 1 d .
H1A H -0.2293 0.9971 0.3833 0.038 Uiso 1 1 calc R
H1B H -0.1563 1.0720 0.4099 0.038 Uiso 1 1 calc R
H1C H -0.1545 0.9843 0.4460 0.038 Uiso 1 1 calc R
C2 C 0.09155(17) 1.01600(14) 0.38707(11) 0.0259(5) Uani 1 1 d .
H2A H 0.1049 0.9882 0.4284 0.039 Uiso 1 1 calc R
H2B H 0.0867 1.0760 0.3940 0.039 Uiso 1 1 calc R
H2C H 0.1515 1.0040 0.3575 0.039 Uiso 1 1 calc R
C3 C -0.05506(19) 1.03567(13) 0.27156(10) 0.0258(5) Uani 1 1 d .
H3A H 0.0064 1.0217 0.2437 0.039 Uiso 1 1 calc R
H3B H -0.0548 1.0954 0.2803 0.039 Uiso 1 1 calc R
H3C H -0.1234 1.0204 0.2500 0.039 Uiso 1 1 calc R
C4 C 0.00671(19) 0.83048(14) 0.47555(10) 0.0255(5) Uani 1 1 d .
H4A H 0.0855 0.8334 0.4686 0.038 Uiso 1 1 calc R
H4B H -0.0087 0.7897 0.5093 0.038 Uiso 1 1 calc R
H4C H -0.0203 0.8850 0.4889 0.038 Uiso 1 1 calc R
C5 C -0.21528(17) 0.78335(14) 0.41748(11) 0.0272(5) Uani 1 1 d .
H5A H -0.2459 0.8362 0.4320 0.041 Uiso 1 1 calc R
H5B H -0.2225 0.7420 0.4518 0.041 Uiso 1 1 calc R
H5C H -0.2546 0.7644 0.3790 0.041 Uiso 1 1 calc R
C6 C -0.00505(17) 0.69134(12) 0.37749(10) 0.0206(5) Uani 1 1 d .
H6A H -0.0179 0.6789 0.3318 0.031 Uiso 1 1 calc R
H6B H -0.0404 0.6491 0.4041 0.031 Uiso 1 1 calc R
H6C H 0.0734 0.6914 0.3863 0.031 Uiso 1 1 calc R
C7 C -0.34331(18) 0.87162(14) 0.25477(11) 0.0273(5) Uani 1 1 d .
H7A H -0.2980 0.8868 0.2920 0.041 Uiso 1 1 calc R
H7B H -0.4080 0.8417 0.2696 0.041 Uiso 1 1 calc R
H7C H -0.3658 0.9219 0.2318 0.041 Uiso 1 1 calc R
C8 C -0.22659(18) 0.70140(13) 0.24212(11) 0.0257(5) Uani 1 1 d .
H8A H -0.2020 0.6600 0.2108 0.039 Uiso 1 1 calc R
H8B H -0.2912 0.6806 0.2644 0.039 Uiso 1 1 calc R
H8C H -0.1684 0.7119 0.2736 0.039 Uiso 1 1 calc R
C9 C -0.35767(17) 0.77033(14) 0.12940(11) 0.0273(5) Uani 1 1 d .
H9A H -0.3859 0.8201 0.1079 0.041 Uiso 1 1 calc R
H9B H -0.4185 0.7381 0.1468 0.041 Uiso 1 1 calc R
H9C H -0.3177 0.7364 0.0983 0.041 Uiso 1 1 calc R
C10 C -0.25460(18) 1.00071(14) 0.11098(11) 0.0293(5) Uani 1 1 d .
H10A H -0.3261 0.9740 0.1143 0.044 Uiso 1 1 calc R
H10B H -0.2528 1.0354 0.0722 0.044 Uiso 1 1 calc R
H10C H -0.2416 1.0353 0.1491 0.044 Uiso 1 1 calc R
C11 C -0.1675(2) 0.85988(15) 0.02635(10) 0.0340(6) Uani 1 1 d .
H11A H -0.1218 0.8101 0.0254 0.051 Uiso 1 1 calc R
H11B H -0.1484 0.8961 -0.0098 0.051 Uiso 1 1 calc R
H11C H -0.2443 0.8439 0.0228 0.051 Uiso 1 1 calc R
C12 C -0.00995(18) 0.97541(14) 0.09438(11) 0.0272(5) Uani 1 1 d .
H12A H 0.0228 0.9869 0.1366 0.041 Uiso 1 1 calc R
H12B H -0.0237 1.0278 0.0718 0.041 Uiso 1 1 calc R
H12C H 0.0399 0.9413 0.0689 0.041 Uiso 1 1 calc R
C13 C 0.24654(16) 0.75828(12) 0.27868(9) 0.0150(4) Uani 1 1 d .
H13 H 0.2095 0.7103 0.2999 0.018 Uiso 1 1 calc R
C14 C 0.24843(17) 0.82902(13) 0.33034(10) 0.0195(4) Uani 1 1 d .
H14A H 0.2857 0.8782 0.3123 0.023 Uiso 1 1 calc R
H14B H 0.1727 0.8452 0.3408 0.023 Uiso 1 1 calc R
C15 C 0.30820(17) 0.80101(14) 0.39331(10) 0.0212(5) Uani 1 1 d .
H15A H 0.3115 0.8481 0.4239 0.025 Uiso 1 1 calc R
H15B H 0.2665 0.7557 0.4139 0.025 Uiso 1 1 calc R
C16 C 0.42545(16) 0.77057(13) 0.37884(10) 0.0205(5) Uani 1 1 d .
H16A H 0.4696 0.8175 0.3628 0.025 Uiso 1 1 calc R
H16B H 0.4597 0.7498 0.4191 0.025 Uiso 1 1 calc R
C17 C 0.42367(17) 0.70046(14) 0.32777(10) 0.0236(5) Uani 1 1 d .
H17A H 0.3861 0.6514 0.3458 0.028 Uiso 1 1 calc R
H17B H 0.4994 0.6841 0.3176 0.028 Uiso 1 1 calc R
C18 C 0.36454(16) 0.72806(14) 0.26447(10) 0.0211(5) Uani 1 1 d .
H18A H 0.4062 0.7735 0.2440 0.025 Uiso 1 1 calc R
H18B H 0.3618 0.6809 0.2339 0.025 Uiso 1 1 calc R
C19 C 0.14230(16) 0.68739(12) 0.15875(9) 0.0151(4) Uani 1 1 d .
H19 H 0.2167 0.6668 0.1476 0.018 Uiso 1 1 calc R
C20 C 0.08285(18) 0.61864(13) 0.19838(10) 0.0203(5) Uani 1 1 d .
H20A H 0.1270 0.6048 0.2370 0.024 Uiso 1 1 calc R
H20B H 0.0117 0.6402 0.2132 0.024 Uiso 1 1 calc R
C21 C 0.06398(19) 0.53863(13) 0.15785(10) 0.0246(5) Uani 1 1 d .
H21A H 0.1352 0.5135 0.1471 0.029 Uiso 1 1 calc R
H21B H 0.0226 0.4980 0.1838 0.029 Uiso 1 1 calc R
C22 C 0.0002(2) 0.55758(14) 0.09445(11) 0.0294(5) Uani 1 1 d .
H22A H -0.0071 0.5062 0.0687 0.035 Uiso 1 1 calc R
H22B H -0.0738 0.5776 0.1050 0.035 Uiso 1 1 calc R
C23 C 0.0607(2) 0.62429(13) 0.05456(11) 0.0267(5) Uani 1 1 d .
H23A H 0.0176 0.6374 0.0153 0.032 Uiso 1 1 calc R
H23B H 0.1321 0.6022 0.0408 0.032 Uiso 1 1 calc R
C24 C 0.07857(18) 0.70501(13) 0.09456(10) 0.0218(5) Uani 1 1 d .
H24A H 0.0070 0.7299 0.1048 0.026 Uiso 1 1 calc R
H24B H 0.1199 0.7455 0.0684 0.026 Uiso 1 1 calc R
C25 C 0.23377(16) 0.85727(12) 0.15082(9) 0.0153(4) Uani 1 1 d .
H25 H 0.1791 0.8722 0.1168 0.018 Uiso 1 1 calc R
C26 C 0.26583(17) 0.94240(12) 0.18215(10) 0.0186(4) Uani 1 1 d .
H26A H 0.2024 0.9656 0.2053 0.022 Uiso 1 1 calc R
H26B H 0.3254 0.9338 0.2138 0.022 Uiso 1 1 calc R
C27 C 0.30348(17) 1.00458(13) 0.12941(10) 0.0221(5) Uani 1 1 d .
H27A H 0.2415 1.0170 0.1002 0.027 Uiso 1 1 calc R
H27B H 0.3263 1.0571 0.1502 0.027 Uiso 1 1 calc R
C28 C 0.39932(18) 0.96979(14) 0.08933(10) 0.0242(5) Uani 1 1 d .
H28A H 0.4645 0.9639 0.1173 0.029 Uiso 1 1 calc R
H28B H 0.4171 1.0091 0.0543 0.029 Uiso 1 1 calc R
C29 C 0.36925(18) 0.88385(13) 0.05983(10) 0.0225(5) Uani 1 1 d .
H29A H 0.3099 0.8911 0.0278 0.027 Uiso 1 1 calc R
H29B H 0.4333 0.8611 0.0371 0.027 Uiso 1 1 calc R
C30 C 0.33230(17) 0.82138(13) 0.11240(10) 0.0207(5) Uani 1 1 d .
H30A H 0.3936 0.8102 0.1424 0.025 Uiso 1 1 calc R
H30B H 0.3109 0.7684 0.0918 0.025 Uiso 1 1 calc R

loop_
_atom_site_aniso_label
_atom_site_aniso_U_11
_atom_site_aniso_U_22
_atom_site_aniso_U_33
_atom_site_aniso_U_23
_atom_site_aniso_U_13
_atom_site_aniso_U_12
Fe1 0.01462(15) 0.01395(15) 0.01141(15) 0.00018(11) -0.00037(11) 0.00000(11)
P1 0.0150(3) 0.0132(3) 0.0131(3) -0.00036(19) -0.0001(2) 0.0005(2)
Si1 0.0194(3) 0.0153(3) 0.0150(3) -0.0008(2) 0.0004(2) 0.0021(2)
Si2 0.0206(3) 0.0172(3) 0.0134(3) 0.0013(2) 0.0021(2) 0.0030(2)
Si3 0.0142(3) 0.0202(3) 0.0208(3) -0.0005(2) -0.0010(2) -0.0019(2)
Si4 0.0187(3) 0.0226(3) 0.0139(3) 0.0011(2) -0.0023(2) 0.0005(2)
N1 0.0186(9) 0.0149(8) 0.0115(8) 0.0008(6) -0.0003(7) 0.0026(7)
N2 0.0144(8) 0.0179(9) 0.0131(8) -0.0002(7) -0.0016(7) -0.0005(7)
C1 0.0262(12) 0.0236(12) 0.0253(12) -0.0058(9) 0.0035(10) 0.0057(9)
C2 0.0259(12) 0.0221(12) 0.0295(13) -0.0069(10) -0.0010(10) -0.0001(9)
C3 0.0360(13) 0.0184(11) 0.0232(12) -0.0007(9) 0.0002(10) 0.0009(10)
C4 0.0338(13) 0.0261(12) 0.0167(11) 0.0020(9) 0.0011(10) 0.0047(10)
C5 0.0280(12) 0.0283(13) 0.0254(12) 0.0061(10) 0.0069(10) 0.0025(10)
C6 0.0258(12) 0.0172(11) 0.0188(11) 0.0019(8) 0.0022(9) 0.0017(9)
C7 0.0230(12) 0.0283(12) 0.0307(13) 0.0000(10) 0.0077(10) 0.0001(10)
C8 0.0225(12) 0.0240(12) 0.0307(13) 0.0038(10) -0.0033(10) -0.0049(9)
C9 0.0203(11) 0.0274(12) 0.0342(13) 0.0001(10) -0.0068(10) -0.0045(9)
C10 0.0269(12) 0.0302(13) 0.0309(13) 0.0084(10) -0.0014(10) 0.0049(10)
C11 0.0440(15) 0.0427(15) 0.0151(11) 0.0000(10) -0.0038(11) -0.0005(12)
C12 0.0254(12) 0.0343(13) 0.0220(12) 0.0095(10) -0.0007(10) -0.0016(10)
C13 0.0157(10) 0.0159(10) 0.0134(10) 0.0021(8) -0.0013(8) 0.0008(8)
C14 0.0211(11) 0.0206(11) 0.0168(11) -0.0029(8) -0.0020(9) 0.0025(9)
C15 0.0214(11) 0.0266(12) 0.0155(11) -0.0019(9) -0.0012(9) 0.0026(9)
C16 0.0163(10) 0.0293(12) 0.0156(10) 0.0029(9) -0.0032(8) -0.0009(9)
C17 0.0191(11) 0.0286(12) 0.0230(12) -0.0009(9) -0.0028(9) 0.0073(9)
C18 0.0185(11) 0.0247(12) 0.0200(11) -0.0041(9) -0.0011(9) 0.0045(9)
C19 0.0149(10) 0.0146(10) 0.0158(10) -0.0005(8) 0.0006(8) 0.0015(8)
C20 0.0252(12) 0.0171(11) 0.0185(11) 0.0010(8) -0.0008(9) -0.0030(9)
C21 0.0304(12) 0.0168(11) 0.0265(12) 0.0005(9) 0.0001(10) -0.0063(9)
C22 0.0333(13) 0.0255(12) 0.0294(13) -0.0089(10) -0.0041(11) -0.0067(10)
C23 0.0379(14) 0.0227(12) 0.0196(11) -0.0042(9) -0.0044(10) -0.0041(10)
C24 0.0293(12) 0.0192(11) 0.0167(11) -0.0013(8) -0.0030(9) -0.0010(9)
C25 0.0177(10) 0.0145(10) 0.0137(10) 0.0012(8) -0.0001(8) 0.0009(8)
C26 0.0203(11) 0.0171(11) 0.0185(11) -0.0012(8) 0.0008(9) -0.0008(8)
C27 0.0260(12) 0.0170(11) 0.0233(11) -0.0015(9) 0.0015(9) -0.0039(9)
C28 0.0247(12) 0.0266(12) 0.0213(11) 0.0037(9) 0.0039(9) -0.0058(9)
C29 0.0248(12) 0.0214(11) 0.0213(11) 0.0010(9) 0.0057(9) 0.0017(9)
C30 0.0218(11) 0.0182(11) 0.0222(11) 0.0033(9) 0.0075(9) 0.0041(9)

loop_
_atom_type_symbol
_atom_type_description
_atom_type_scat_dispersion_real
_atom_type_scat_dispersion_imag
_atom_type_scat_source
C C 0.0033 0.0016 'International Tables Vol C Tables 4.2.6.8 and 6.1.1.4'
H H 0.0000 0.0000 'International Tables Vol C Tables 4.2.6.8 and 6.1.1.4'
N N 0.0061 0.0033 'International Tables Vol C Tables 4.2.6.8 and 6.1.1.4'
P P 0.1023 0.0942 'International Tables Vol C Tables 4.2.6.8 and 6.1.1.4'
Fe Fe 0.3463 0.8444 'International Tables Vol C Tables 4.2.6.8 and 6.1.1.4'
Si Si 0.0817 0.0704 'International Tables Vol C Tables 4.2.6.8 and 6.1.1.4'

loop_
_geom_angle_atom_site_label_1
_geom_angle_atom_site_label_2
_geom_angle_atom_site_label_3
_geom_angle
N1 Fe1 N2 128.46(7)
N1 Fe1 P1 115.16(5)
N2 Fe1 P1 116.31(5)
C25 P1 C13 109.92(9)
C25 P1 C19 103.19(9)
C13 P1 C19 105.59(9)
C25 P1 Fe1 113.53(6)
C13 P1 Fe1 112.42(6)
C19 P1 Fe1 111.51(6)
N1 Si1 C3 109.52(9)
N1 Si1 C1 113.41(9)
C3 Si1 C1 106.97(10)
N1 Si1 C2 113.53(9)
C3 Si1 C2 104.00(10)
C1 Si1 C2 108.79(10)
N1 Si2 C4 112.07(9)
N1 Si2 C6 111.92(9)
C4 Si2 C6 104.99(10)
N1 Si2 C5 113.03(9)
C4 Si2 C5 106.59(10)
C6 Si2 C5 107.76(10)
N2 Si3 C7 111.35(9)
N2 Si3 C8 109.78(9)
C7 Si3 C8 108.88(10)
N2 Si3 C9 114.17(9)
C7 Si3 C9 107.13(10)
C8 Si3 C9 105.24(10)
N2 Si4 C12 112.84(9)
N2 Si4 C11 112.75(10)
C12 Si4 C11 105.02(11)
N2 Si4 C10 112.74(9)
C12 Si4 C10 106.17(10)
C11 Si4 C10 106.73(11)
Si2 N1 Si1 120.74(9)
Si2 N1 Fe1 126.41(9)
Si1 N1 Fe1 112.66(8)
Si3 N2 Si4 120.46(9)
Si3 N2 Fe1 109.90(8)
Si4 N2 Fe1 127.66(9)
C18 C13 C14 110.32(16)
C18 C13 P1 117.50(13)
C14 C13 P1 111.61(13)
C15 C14 C13 111.52(16)
C16 C15 C14 111.22(16)
C17 C16 C15 110.70(17)
C16 C17 C18 111.81(17)
C13 C18 C17 111.01(17)
C20 C19 C24 110.06(16)
C20 C19 P1 111.22(13)
C24 C19 P1 110.18(13)
C21 C20 C19 111.86(16)
C22 C21 C20 111.47(17)
C23 C22 C21 110.32(18)
C22 C23 C24 111.25(18)
C23 C24 C19 111.66(17)
C30 C25 C26 110.00(16)
C30 C25 P1 118.69(13)
C26 C25 P1 113.47(13)
C27 C26 C25 110.35(16)
C28 C27 C26 111.92(17)
C27 C28 C29 110.70(17)
C30 C29 C28 111.74(17)
C29 C30 C25 110.34(16)

loop_
_geom_bond_atom_site_label_1
_geom_bond_atom_site_label_2
_geom_bond_distance
Fe1 N1 1.9496(16)
Fe1 N2 1.9503(16)
Fe1 P1 2.5167(6)
P1 C25 1.8524(19)
P1 C13 1.8542(19)
P1 C19 1.8547(19)
Si1 N1 1.7210(17)
Si1 C3 1.861(2)
Si1 C1 1.872(2)
Si1 C2 1.875(2)
Si2 N1 1.7199(16)
Si2 C4 1.870(2)
Si2 C6 1.873(2)
Si2 C5 1.880(2)
Si3 N2 1.7168(17)
Si3 C7 1.869(2)
Si3 C8 1.874(2)
Si3 C9 1.875(2)
Si4 N2 1.7198(16)
Si4 C12 1.868(2)
Si4 C11 1.871(2)
Si4 C10 1.873(2)
C13 C18 1.527(3)
C13 C14 1.533(3)
C14 C15 1.529(3)
C15 C16 1.520(3)
C16 C17 1.518(3)
C17 C18 1.529(3)
C19 C20 1.531(3)
C19 C24 1.534(3)
C20 C21 1.525(3)
C21 C22 1.525(3)
C22 C23 1.517(3)
C23 C24 1.527(3)
C25 C30 1.532(3)
C25 C26 1.536(3)
C26 C27 1.524(3)
C27 C28 1.518(3)
C28 C29 1.527(3)
C29 C30 1.522(3)
